data_9017209
loop_
_publ_author_name
'Ballirano, P.'
'Maras, A.'
'Meloni, S.'
'Caminiti, R.'

_publ_section_title
;
 The monoclinic I2 structure of bassanite, calcium sulphate hemihydrate
;
_journal_name_full 'European Journal of Mineralogy'
_journal_page_first 985
_journal_page_last 993
_journal_volume 13
_journal_year 2001
_chemical_formula_sum 'Ca2 H2 O9 S2'
_chemical_name_mineral Bassanite
_space_group_IT_number 5
_space_group_name_Hall 'I 2y'
_space_group_name_H-M_alt 'I 1 2 1'
_symmetry_space_group_name_H-M 'I 1 2 1'
_cell_angle_alpha 90
_cell_angle_beta 90.266
_cell_angle_gamma 90
_cell_formula_units_Z 6
_cell_length_a 12.0350
_cell_length_b 6.9294
_cell_length_c 12.6705
_cell_volume 1056.649
_database_code_amcsd 0006909
_exptl_crystal_density_diffrn 2.737
_cod_data_source_file inputs/fixed/downloads/07/07992.cif
_cod_data_source_block 07992
_cod_original_formula_sum 'Ca2 S2 O9 H2'
_cod_database_code 9017209

loop_
_space_group_symop_operation_xyz
x,y,z
1/2+x,1/2+y,1/2+z
-x,y,-z
1/2-x,1/2+y,1/2-z

loop_
_atom_site_label
_atom_site_fract_x
_atom_site_fract_y
_atom_site_fract_z
_atom_site_U_iso_or_equiv
_atom_site_type_symbol
_atom_site_attached_hydrogens
Ca1 0.00000 0.50000 0.00000 0.01153 Ca 0
Ca2 0.50000 0.01100 0.00000 0.01153 Ca 0
Ca3 0.23800 0.19900 0.16770 0.01153 Ca 0
Ca4 0.22170 0.16500 0.66480 0.01153 Ca 0
S1 -0.00160 0.49900 0.24930 0.00950 S 0
S2 0.22470 0.16400 0.91830 0.00950 S 0
S3 0.22820 0.18500 0.41460 0.00950 S 0
O1 0.12700 0.21100 0.98400 0.01140 O 0
O2 0.12500 0.23000 0.47300 0.01140 O 0
O3 0.07400 0.61600 0.31500 0.01140 O 0
O4 0.07500 0.62000 0.81600 0.01140 O 0
O5 0.19600 0.04400 0.33200 0.01140 O 0
O6 0.20500 -0.01500 0.85800 0.01140 O 0
O7 0.05700 0.36600 0.17800 0.01140 O 0
O8 0.05800 0.37600 0.67300 0.01140 O 0
O9 0.27200 0.35900 0.36100 0.01140 O 0
O10 0.23800 0.31700 0.83800 0.01140 O 0
O11 0.31900 0.16100 0.99100 0.01140 O 0
O12 0.30800 0.10300 0.49100 0.01140 O 0
Wat1 0.00000 0.84300 0.00000 0.08106 O 2
Wat2 0.95300 0.00400 0.35300 0.08106 O 2

loop_
_cod_changelog_entry_id
_cod_changelog_entry_author
_cod_changelog_entry_date
_cod_changelog_entry_text
1
;cod-tools version 3.8.0
Id: cif_guess_AMCSD_atom_types 9574 2023-05-10 09:00:05Z saulius
;
2023-05-10T18:57:57+03:00
;Derived atom types and hydrogen counts
from atom names that follow the AMCSD naming convention
(Wat == water, O-H == hydroxyl).
;

loop_
_cod_related_entry_id
_cod_related_entry_database
_cod_related_entry_code
1 AMCSD 0006909
